data_2216062
loop_
_publ_author_name
'Wang, Yun Jie'
'Li, Hao Hong'
'Chen, Zhi Rong'
'Huang, Chang Cang'
'Liu, Ji Bo'

_publ_section_title
;
 <i>catena</i>-Poly[1-ethyl-4-methylpyridinium
 [argentate(I)-di-\m-iodido]]
;
_journal_coeditor_code LX2023
_journal_issue 11
_journal_name_full 'Acta Crystallographica Section E'
_journal_page_first m2846
_journal_page_last m2847
_journal_paper_doi 10.1107/S1600536807052269
_journal_volume 63
_journal_year 2007
_chemical_formula_iupac '(C8 H12 N) [Ag I2]'
_chemical_formula_moiety 'C8 H12 N +, Ag I2 -'
_chemical_formula_sum 'C8 H12 Ag I2 N'
_chemical_formula_weight 483.86
_chemical_name_systematic
;
catena-Poly[1-ethyl-4-methylpyridinium [argentate(I)-di-\m-iodido]]
;
_space_group_IT_number 106
_symmetry_cell_setting tetragonal
_symmetry_space_group_name_Hall 'P 4c -2ab'
_symmetry_space_group_name_H-M 'P 42 b c'
_atom_sites_solution_hydrogens geom
_atom_sites_solution_primary direct
_atom_sites_solution_secondary difmap
_audit_creation_method SHELXL-97
_cell_angle_alpha 90.00
_cell_angle_beta 90.00
_cell_angle_gamma 90.00
_cell_formula_units_Z 8
_cell_length_a 18.205(3)
_cell_length_b 18.205(3)
_cell_length_c 7.371(2)
_cell_measurement_reflns_used 25
_cell_measurement_temperature 293(2)
_cell_measurement_theta_max 18
_cell_measurement_theta_min 12
_cell_volume 2442.9(9)
_computing_cell_refinement 'TEXRAY (Molecular Structure Corporation, 1999)'
_computing_data_collection 'TEXRAY (Molecular Structure Corporation, 1999)'
_computing_data_reduction 'TEXSAN (Molecular Structure Corporation, 1999)'
_computing_molecular_graphics 'ORTEX (McArdle, 1995)'
_computing_publication_material 'SHELXL97 (Sheldrick, 1997)'
_computing_structure_refinement 'SHELXL97 (Sheldrick, 1997)'
_computing_structure_solution 'SHELXS97 (Sheldrick, 1997)'
_diffrn_ambient_temperature 293(2)
_diffrn_detector_area_resol_mean None
_diffrn_measured_fraction_theta_full 0.998
_diffrn_measured_fraction_theta_max 0.998
_diffrn_measurement_device_type 'Rigaku Weissenberg IP'
_diffrn_measurement_method 'scintillation counter'
_diffrn_radiation_monochromator graphite
_diffrn_radiation_source 'rotor target'
_diffrn_radiation_type MoK\a
_diffrn_radiation_wavelength 0.71073
_diffrn_reflns_av_R_equivalents 0.0531
_diffrn_reflns_av_sigmaI/netI 0.0386
_diffrn_reflns_limit_h_max 23
_diffrn_reflns_limit_h_min -23
_diffrn_reflns_limit_k_max 23
_diffrn_reflns_limit_k_min -23
_diffrn_reflns_limit_l_max 9
_diffrn_reflns_limit_l_min -9
_diffrn_reflns_number 21995
_diffrn_reflns_theta_full 27.48
_diffrn_reflns_theta_max 27.48
_diffrn_reflns_theta_min 3.16
_diffrn_standards_decay_% 'not measured'
_diffrn_standards_interval_count 'not measured'
_diffrn_standards_interval_time 'not measured'
_diffrn_standards_number 0
_exptl_absorpt_coefficient_mu 6.661
_exptl_absorpt_correction_T_max 0.250
_exptl_absorpt_correction_T_min 0.140
_exptl_absorpt_correction_type multi-scan
_exptl_absorpt_process_details '(TEXRAY; Molecular Structure Corporation, 1999)'
_exptl_crystal_colour Yellow
_exptl_crystal_density_diffrn 2.631
_exptl_crystal_density_method 'not measured'
_exptl_crystal_description Club
_exptl_crystal_F_000 1760
_exptl_crystal_size_max 0.30
_exptl_crystal_size_mid 0.22
_exptl_crystal_size_min 0.20
_refine_diff_density_max 0.546
_refine_diff_density_min -0.754
_refine_ls_abs_structure_details 'Flack (1983)'
_refine_ls_abs_structure_Flack 0.06(6)
_refine_ls_extinction_method none
_refine_ls_goodness_of_fit_ref 1.119
_refine_ls_hydrogen_treatment constr
_refine_ls_matrix_type full
_refine_ls_number_parameters 111
_refine_ls_number_reflns 2749
_refine_ls_number_restraints 1
_refine_ls_restrained_S_all 1.119
_refine_ls_R_factor_all 0.0454
_refine_ls_R_factor_gt 0.0362
_refine_ls_shift/su_max 0.000
_refine_ls_shift/su_mean 0.000
_refine_ls_structure_factor_coef Fsqd
_refine_ls_weighting_details 'calc w=1/[\s^2^(Fo^2^)+(0.0469P)^2^+1.1814P] where P=(Fo^2^+2Fc^2^)/3'
_refine_ls_weighting_scheme calc
_refine_ls_wR_factor_gt 0.0920
_refine_ls_wR_factor_ref 0.0964
_reflns_number_gt 2267
_reflns_number_total 2749
_reflns_threshold_expression I>2\s(I)
_cod_data_source_file lx2023.cif
_cod_data_source_block I
_cod_depositor_comments
;
The following automatic conversions were performed:
'_symmetry_cell_setting' value 'Tetragonal' changed to 'tetragonal'
according to '/home/saulius/struct/CIF-dictionaries/cif_core.dic'
dictionary named 'cif_core.dic' version 2.4.1 from
2010-06-29.

'_geom_bond_publ_flag' value 'Yes' changed to 'yes' according
to '/home/saulius/struct/CIF-dictionaries/cif_core.dic' dictionary named
'cif_core.dic' version 2.4.1 from 2010-06-29 (4
times).

'_geom_angle_publ_flag' value 'Yes' changed to 'yes' according to
'/home/saulius/struct/CIF-dictionaries/cif_core.dic' dictionary named
'cif_core.dic' version 2.4.1 from 2010-06-29 (7 times).

Automatic conversion script
Id: cif_fix_enum 1527 2010-12-29 10:47:43Z saulius 

The following automatic conversions were performed:

'_symmetry_cell_setting' value 'Tetragonal' changed to 'tetragonal'
according to /home/saulius/struct/CIF-dictionaries/cif_core.dic
dictionary named 'cif_core.dic' version 2.4.1 from
2010-06-29.

'_geom_bond_publ_flag' value 'Yes' changed to 'yes'
according to /home/saulius/struct/CIF-dictionaries/cif_core.dic
dictionary named 'cif_core.dic' version 2.4.1 from 2010-06-29 (4
times).

'_geom_angle_publ_flag' value 'Yes' changed to 'yes'
according to /home/saulius/struct/CIF-dictionaries/cif_core.dic
dictionary named 'cif_core.dic' version 2.4.1 from 2010-06-29 (7
times).

Automatic conversion script
Id: cif_fix_values 1715 2011-07-08 13:25:40Z adriana 
;
_cod_original_sg_symbol_Hall P_4c_-2ab
_cod_original_sg_symbol_H-M P_42_b_c
_cod_database_code 2216062
_cod_database_fobs_code 2216062

loop_
_symmetry_equiv_pos_as_xyz
'x, y, z'
'-x+1/2, y+1/2, z'
'-x, -y, z'
'x+1/2, -y+1/2, z'
'-y+1/2, -x+1/2, z+1/2'
'y, -x, z+1/2'
'-y, x, z+1/2'
'y+1/2, x+1/2, z+1/2'

loop_
_atom_site_type_symbol
_atom_site_label
_atom_site_fract_x
_atom_site_fract_y
_atom_site_fract_z
_atom_site_U_iso_or_equiv
_atom_site_adp_type
_atom_site_calc_flag
_atom_site_refinement_flags
_atom_site_occupancy
I I1 0.38094(3) 0.99613(3) 1.14714(10) 0.05327(15) Uani d . 1
I I2 0.10725(3) 0.94396(3) 1.23364(12) 0.05458(15) Uani d . 1
Ag Ag1 0.5000 1.0000 0.8979(2) 0.0671(3) Uani d S 1
Ag Ag2 0.0000 1.0000 1.48388(18) 0.0665(3) Uani d S 1
N N 0.2267(4) 0.8906(4) 0.7893(8) 0.0460(15) Uani d . 1
C C1 0.1605(4) 0.8590(5) 0.7740(11) 0.055(2) Uani d . 1
H H1 0.1190 0.8872 0.7510 0.066 Uiso calc R 1
C C2 0.1552(5) 0.7847(5) 0.7928(12) 0.058(2) Uani d . 1
H H2 0.1092 0.7627 0.7835 0.069 Uiso calc R 1
C C3 0.2152(5) 0.7414(5) 0.8250(11) 0.053(2) Uani d . 1
C C4 0.2822(5) 0.7770(5) 0.8414(12) 0.054(2) Uani d . 1
H H4 0.3243 0.7499 0.8655 0.064 Uiso calc R 1
C C5 0.2870(4) 0.8504(5) 0.8227(11) 0.0485(18) Uani d . 1
H H5 0.3324 0.8735 0.8332 0.058 Uiso calc R 1
C C6 0.2094(7) 0.6606(6) 0.8389(15) 0.080(3) Uani d . 1
H H6A 0.1998 0.6471 0.9626 0.121 Uiso calc R 1
H H6B 0.2547 0.6386 0.8001 0.121 Uiso calc R 1
H H6C 0.1700 0.6436 0.7632 0.121 Uiso calc R 1
C C7 0.2338(5) 0.9718(5) 0.7626(14) 0.062(2) Uani d . 1
H H7A 0.1854 0.9936 0.7517 0.074 Uiso calc R 1
H H7B 0.2581 0.9935 0.8666 0.074 Uiso calc R 1
C C8 0.2772(7) 0.9867(5) 0.5952(15) 0.078(3) Uani d . 1
H H8A 0.2826 1.0388 0.5796 0.117 Uiso calc R 1
H H8B 0.2521 0.9664 0.4921 0.117 Uiso calc R 1
H H8C 0.3248 0.9645 0.6060 0.117 Uiso calc R 1

loop_
_atom_site_aniso_label
_atom_site_aniso_U_11
_atom_site_aniso_U_22
_atom_site_aniso_U_33
_atom_site_aniso_U_12
_atom_site_aniso_U_13
_atom_site_aniso_U_23
I1 0.0493(2) 0.0602(3) 0.0503(3) 0.0061(2) -0.0008(3) -0.0007(3)
I2 0.0519(3) 0.0537(3) 0.0581(3) 0.0063(2) -0.0008(3) -0.0024(3)
Ag1 0.0722(8) 0.0698(8) 0.0593(5) -0.0005(5) 0.000 0.000
Ag2 0.0693(7) 0.0660(7) 0.0641(6) -0.0027(8) 0.000 0.000
N 0.047(3) 0.047(3) 0.044(4) 0.006(3) 0.005(3) 0.000(3)
C1 0.042(4) 0.066(5) 0.058(6) 0.005(4) 0.009(3) -0.008(4)
C2 0.044(4) 0.066(5) 0.063(5) -0.014(4) 0.009(4) -0.008(4)
C3 0.075(6) 0.050(4) 0.035(3) -0.013(4) -0.001(4) -0.001(3)
C4 0.061(5) 0.044(4) 0.056(5) 0.008(4) -0.013(4) 0.001(4)
C5 0.042(4) 0.052(4) 0.052(4) 0.004(3) -0.007(4) -0.003(4)
C6 0.116(9) 0.056(6) 0.070(6) -0.010(6) -0.029(7) 0.008(5)
C7 0.081(6) 0.042(4) 0.063(5) 0.010(4) -0.002(5) -0.004(4)
C8 0.109(9) 0.049(5) 0.076(7) -0.011(5) -0.001(6) 0.009(4)

loop_
_atom_type_symbol
_atom_type_description
_atom_type_scat_dispersion_real
_atom_type_scat_dispersion_imag
_atom_type_scat_source
C C 0.0033 0.0016 'International Tables Vol C Tables 4.2.6.8 and 6.1.1.4'
H H 0.0000 0.0000 'International Tables Vol C Tables 4.2.6.8 and 6.1.1.4'
N N 0.0061 0.0033 'International Tables Vol C Tables 4.2.6.8 and 6.1.1.4'
Ag Ag -0.8971 1.1015 'International Tables Vol C Tables 4.2.6.8 and 6.1.1.4'
I I -0.4742 1.8119 'International Tables Vol C Tables 4.2.6.8 and 6.1.1.4'

loop_
_geom_angle_atom_site_label_1
_geom_angle_atom_site_label_2
_geom_angle_atom_site_label_3
_geom_angle_site_symmetry_1
_geom_angle_site_symmetry_3
_geom_angle
_geom_angle_publ_flag
I1 Ag1 I1 3_675 8_454 117.20(2) yes
I1 Ag1 I1 3_675 . 99.45(6) yes
I1 Ag1 I1 . 8_454 112.43(2) yes
I1 Ag1 I1 8_454 5_664 99.13(6) yes
I2 Ag2 I2 7_665 6_465 100.23(5) yes
I2 Ag2 I2 6_465 . 114.310(10) yes
I2 Ag2 I2 3_575 . 100.12(5) yes
Ag1 I1 Ag1 . 5_665 80.71(2) ?
Ag2 I2 Ag2 6_464 . 79.83(2) ?
C1 N C5 . . 121.1(7) ?
C1 N C7 . . 119.4(7) ?
C5 N C7 . . 119.5(7) ?
N C1 C2 . . 118.8(8) ?
N C1 H1 . . 120.6 ?
C2 C1 H1 . . 120.6 ?
C1 C2 C3 . . 122.2(8) ?
C1 C2 H2 . . 118.9 ?
C3 C2 H2 . . 118.9 ?
C2 C3 C4 . . 116.6(8) ?
C2 C3 C6 . . 122.0(9) ?
C4 C3 C6 . . 121.5(9) ?
C5 C4 C3 . . 120.8(8) ?
C5 C4 H4 . . 119.6 ?
C3 C4 H4 . . 119.6 ?
N C5 C4 . . 120.5(8) ?
N C5 H5 . . 119.8 ?
C4 C5 H5 . . 119.8 ?
C3 C6 H6A . . 109.5 ?
C3 C6 H6B . . 109.5 ?
H6A C6 H6B . . 109.5 ?
C3 C6 H6C . . 109.5 ?
H6A C6 H6C . . 109.5 ?
H6B C6 H6C . . 109.5 ?
C8 C7 N . . 109.5(7) ?
C8 C7 H7A . . 109.8 ?
N C7 H7A . . 109.8 ?
C8 C7 H7B . . 109.8 ?
N C7 H7B . . 109.8 ?
H7A C7 H7B . . 108.2 ?
C7 C8 H8A . . 109.5 ?
C7 C8 H8B . . 109.5 ?
H8A C8 H8B . . 109.5 ?
C7 C8 H8C . . 109.5 ?
H8A C8 H8C . . 109.5 ?
H8B C8 H8C . . 109.5 ?

loop_
_geom_bond_atom_site_label_1
_geom_bond_atom_site_label_2
_geom_bond_site_symmetry_2
_geom_bond_distance
_geom_bond_publ_flag
Ag1 I1 . 2.8420(10) yes
Ag1 I1 8_454 2.8490(10) yes
Ag2 I2 . 2.8730(10) yes
Ag2 I2 7_665 2.8710(10) yes
N C1 . 1.340(10) ?
N C5 . 1.340(10) ?
N C7 . 1.500(10) ?
C1 C2 . 1.36(2) ?
C1 H1 . 0.9300 ?
C2 C3 . 1.370(10) ?
C2 H2 . 0.9300 ?
C3 C4 . 1.390(10) ?
C3 C6 . 1.480(10) ?
C4 C5 . 1.350(10) ?
C4 H4 . 0.9300 ?
C5 H5 . 0.9300 ?
C6 H6A . 0.9600 ?
C6 H6B . 0.9600 ?
C6 H6C . 0.9600 ?
C7 C8 . 1.490(15) ?
C7 H7A . 0.9700 ?
C7 H7B . 0.9700 ?
C8 H8A . 0.9600 ?
C8 H8B . 0.9600 ?
C8 H8C . 0.9600 ?

loop_
_geom_hbond_atom_site_label_D
_geom_hbond_atom_site_label_H
_geom_hbond_atom_site_label_A
_geom_hbond_distance_DH
_geom_hbond_distance_HA
_geom_hbond_distance_DA
_geom_hbond_angle_DHA
C7 H7B I1 0.97 3.05 3.930(10) 151.4

loop_
_geom_torsion_atom_site_label_1
_geom_torsion_atom_site_label_2
_geom_torsion_atom_site_label_3
_geom_torsion_atom_site_label_4
_geom_torsion_site_symmetry_1
_geom_torsion_site_symmetry_4
_geom_torsion
Ag1 I1 Ag1 I1 5_665 3_675 0.0
Ag1 I1 Ag1 I1 5_665 8_454 124.75(3)
Ag1 I1 Ag1 I1 5_665 5_664 -121.36(4)
Ag2 I2 Ag2 I2 6_464 7_665 -122.65(3)
Ag2 I2 Ag2 I2 6_464 6_465 122.65(3)
Ag2 I2 Ag2 I2 6_464 3_575 0.0
C7 N C1 C2 . . 177.9(8)
C1 C2 C3 C6 . . -177.8(9)
C6 C3 C4 C5 . . 177.9(9)
C7 N C5 C4 . . -177.9(8)
C1 N C7 C8 . . -113.0(9)
C5 N C7 C8 . . 65.0(11)
